data_2204206
loop_
_publ_author_name
'Kostochka, Mickael L.'
'Lezina, Valentina P. '
'Stash, Adam I.'
'Vatsadze, Sergey Z.'
'Zyk, Nikolay V.'

_publ_section_title
;
 4a-Hydroxy-2,3,8a-trimethyl-6-oxo-8-phenylperhydroisoquinolinium
 chloride
;
_journal_issue 9
_journal_name_full 'Acta Crystallographica Section E'
_journal_page_first o1472
_journal_page_last o1473
_journal_paper_doi 10.1107/S1600536804018999
_journal_volume 60
_journal_year 2004
_chemical_formula_iupac 'C18 H26 N O2 +, Cl -'
_chemical_formula_moiety 'C18 H26 N O2 +, Cl -'
_chemical_formula_sum 'C18 H26 Cl N O2'
_chemical_formula_weight 323.85
_chemical_name_systematic
;
4a-Hydroxy-2,3,8a-trimethyl-6-oxo-8-phenylperhydroisoquinolinium chloride
;
_space_group_IT_number 14
_symmetry_cell_setting monoclinic
_symmetry_space_group_name_Hall '-P 2ybc'
_symmetry_space_group_name_H-M 'P 1 21/c 1'
_atom_sites_solution_hydrogens difmap
_atom_sites_solution_primary direct
_atom_sites_solution_secondary difmap
_audit_creation_method SHELXL-97
_cell_angle_alpha 90.00
_cell_angle_beta 106.87(3)
_cell_angle_gamma 90.00
_cell_formula_units_Z 4
_cell_length_a 15.149(3)
_cell_length_b 9.339(2)
_cell_length_c 12.227(2)
_cell_measurement_reflns_used 24
_cell_measurement_temperature 293(2)
_cell_measurement_theta_max 12.5
_cell_measurement_theta_min 11.2
_cell_volume 1655.4(6)
_computing_cell_refinement 'CAD-4 Diffractometer Program'
_computing_data_collection 'CAD-4 Diffractometer Program (Schagen et al., 1988)'
_computing_data_reduction 'XCAD4 (Harms, 1997)'
_computing_molecular_graphics SHELXL97
_computing_publication_material SHELXL97
_computing_structure_refinement 'SHELXL97 (Sheldrick, 1997)'
_computing_structure_solution 'SHELXS97 (Sheldrick, 1997)'
_diffrn_ambient_temperature 293(2)
_diffrn_measured_fraction_theta_full 0.998
_diffrn_measured_fraction_theta_max 0.998
_diffrn_measurement_device_type 'Enraf--Nonius CAD-4'
_diffrn_measurement_method \q-2\q
_diffrn_radiation_monochromator beta-filtr
_diffrn_radiation_source 'fine-focus sealed tube'
_diffrn_radiation_type MoK\a
_diffrn_radiation_wavelength 0.71073
_diffrn_reflns_av_R_equivalents 0.0223
_diffrn_reflns_av_sigmaI/netI 0.0332
_diffrn_reflns_limit_h_max 17
_diffrn_reflns_limit_h_min -17
_diffrn_reflns_limit_k_max 11
_diffrn_reflns_limit_k_min 0
_diffrn_reflns_limit_l_max 14
_diffrn_reflns_limit_l_min 0
_diffrn_reflns_number 3059
_diffrn_reflns_theta_full 24.98
_diffrn_reflns_theta_max 24.98
_diffrn_reflns_theta_min 2.59
_diffrn_standards_decay_% 0
_diffrn_standards_interval_time 60
_diffrn_standards_number 3
_exptl_absorpt_coefficient_mu 0.238
_exptl_absorpt_correction_type none
_exptl_crystal_colour colorless
_exptl_crystal_density_diffrn 1.299
_exptl_crystal_density_method 'not measured'
_exptl_crystal_description prism
_exptl_crystal_F_000 696
_exptl_crystal_size_max .56
_exptl_crystal_size_mid .48
_exptl_crystal_size_min .25
_refine_diff_density_max 0.257
_refine_diff_density_min -0.203
_refine_ls_extinction_coef 0.0052(15)
_refine_ls_extinction_expression Fc^*^=kFc[1+0.001xFc^2^\l^3^/sin(2\q)]^-1/4^
_refine_ls_extinction_method SHELXL97
_refine_ls_goodness_of_fit_ref 1.049
_refine_ls_hydrogen_treatment refall
_refine_ls_matrix_type full
_refine_ls_number_parameters 304
_refine_ls_number_reflns 2906
_refine_ls_number_restraints 0
_refine_ls_restrained_S_all 1.049
_refine_ls_R_factor_all 0.0448
_refine_ls_R_factor_gt 0.0274
_refine_ls_shift/su_max 0.001
_refine_ls_shift/su_mean 0.000
_refine_ls_structure_factor_coef Fsqd
_refine_ls_weighting_details 'calc w = 1/[\s^2^(Fo^2^)+(0.0447P)^2^+0.3033P] where P = (Fo^2^+2Fc^2^)/3'
_refine_ls_weighting_scheme calc
_refine_ls_wR_factor_gt 0.0769
_refine_ls_wR_factor_ref 0.0804
_reflns_number_gt 2215
_reflns_number_total 2906
_reflns_threshold_expression I>2\s(I)
_cod_data_source_file ob6389.cif
_cod_data_source_block I
_cod_original_sg_symbol_H-M P21/c
_cod_database_code 2204206
_cod_database_fobs_code 2204206

loop_
_symmetry_equiv_pos_as_xyz
'x, y, z'
'-x, y+1/2, -z+1/2'
'-x, -y, -z'
'x, -y-1/2, z-1/2'

loop_
_atom_site_label
_atom_site_fract_x
_atom_site_fract_y
_atom_site_fract_z
_atom_site_U_iso_or_equiv
_atom_site_adp_type
_atom_site_calc_flag
_atom_site_occupancy
_atom_site_type_symbol
Cl 0.21793(3) 0.55396(4) 0.73158(3) 0.04566(15) Uani d 1 Cl
O1 0.05574(7) 0.09716(12) 0.39197(10) 0.0448(3) Uani d 1 O
O2 0.13413(8) 0.51566(12) 0.21999(8) 0.0374(3) Uani d 1 O
N 0.22680(8) 0.65309(11) 0.49371(9) 0.0281(3) Uani d 1 N
C1 0.25988(9) 0.32102(13) 0.49221(10) 0.0252(3) Uani d 1 C
C2 0.21056(10) 0.17613(15) 0.46015(13) 0.0323(3) Uani d 1 C
C3 0.11411(9) 0.18180(14) 0.38285(12) 0.0318(3) Uani d 1 C
C4 0.09605(11) 0.28855(16) 0.28780(13) 0.0364(3) Uani d 1 C
C5 0.14031(9) 0.43537(14) 0.32175(10) 0.0282(3) Uani d 1 C
C6 0.24451(9) 0.42393(13) 0.38670(10) 0.0257(3) Uani d 1 C
C7 0.08934(9) 0.51636(15) 0.39385(12) 0.0301(3) Uani d 1 C
C8 0.12614(9) 0.66626(14) 0.42597(11) 0.0303(3) Uani d 1 C
C9 0.28006(9) 0.57465(14) 0.42600(12) 0.0286(3) Uani d 1 C
C10 0.27040(13) 0.79530(16) 0.52894(14) 0.0427(4) Uani d 1 C
C11 0.29910(11) 0.37380(19) 0.30560(13) 0.0372(3) Uani d 1 C
C12 0.07191(12) 0.74594(19) 0.49346(14) 0.0424(4) Uani d 1 C
C13 0.36135(9) 0.29724(14) 0.55594(11) 0.0289(3) Uani d 1 C
C14 0.41478(10) 0.19452(17) 0.52200(14) 0.0415(4) Uani d 1 C
C15 0.50648(11) 0.17394(19) 0.58294(16) 0.0492(4) Uani d 1 C
C16 0.54663(11) 0.2542(2) 0.67854(15) 0.0480(4) Uani d 1 C
C17 0.49528(11) 0.3564(2) 0.71274(15) 0.0475(4) Uani d 1 C
C18 0.40331(10) 0.37718(17) 0.65263(12) 0.0367(3) Uani d 1 C
H1N 0.2285(11) 0.6063(19) 0.5587(15) 0.041(4) Uiso d 1 H
H2O 0.0796(15) 0.537(2) 0.1930(17) 0.053(6) Uiso d 1 H
H1 0.2332(9) 0.3680(15) 0.5474(11) 0.020(3) Uiso d 1 H
H21 0.2407(11) 0.1227(19) 0.4182(14) 0.039(4) Uiso d 1 H
H22 0.2096(12) 0.123(2) 0.5290(16) 0.049(5) Uiso d 1 H
H41 0.0333(12) 0.3016(17) 0.2527(13) 0.035(4) Uiso d 1 H
H42 0.1199(13) 0.252(2) 0.2279(17) 0.055(5) Uiso d 1 H
H71 0.0251(11) 0.5210(16) 0.3494(13) 0.033(4) Uiso d 1 H
H72 0.0898(10) 0.4656(16) 0.4631(14) 0.031(4) Uiso d 1 H
H8 0.1277(10) 0.7191(16) 0.3585(13) 0.028(3) Uiso d 1 H
H91 0.3439(11) 0.5705(15) 0.4716(13) 0.027(3) Uiso d 1 H
H92 0.2741(10) 0.6342(18) 0.3619(14) 0.036(4) Uiso d 1 H
H101 0.3362(13) 0.7748(19) 0.5636(15) 0.045(5) Uiso d 1 H
H102 0.2612(13) 0.853(2) 0.4608(17) 0.060(5) Uiso d 1 H
H103 0.2436(12) 0.837(2) 0.5840(16) 0.050(5) Uiso d 1 H
H111 0.3642(13) 0.3763(18) 0.3423(14) 0.042(4) Uiso d 1 H
H112 0.2852(12) 0.276(2) 0.2832(15) 0.048(5) Uiso d 1 H
H113 0.2841(12) 0.4311(19) 0.2383(16) 0.047(5) Uiso d 1 H
H121 0.0844(13) 0.702(2) 0.5704(18) 0.060(5) Uiso d 1 H
H122 0.0052(14) 0.736(2) 0.4541(17) 0.058(5) Uiso d 1 H
H123 0.0870(14) 0.842(3) 0.4987(17) 0.064(6) Uiso d 1 H
H14 0.3863(12) 0.139(2) 0.4526(16) 0.052(5) Uiso d 1 H
H15 0.5430(14) 0.103(2) 0.5585(16) 0.058(5) Uiso d 1 H
H16 0.6078(13) 0.2332(19) 0.7177(15) 0.048(5) Uiso d 1 H
H17 0.5224(14) 0.413(2) 0.7775(18) 0.062(6) Uiso d 1 H
H18 0.3680(12) 0.4452(19) 0.6786(14) 0.042(4) Uiso d 1 H

loop_
_atom_site_aniso_label
_atom_site_aniso_U_11
_atom_site_aniso_U_22
_atom_site_aniso_U_33
_atom_site_aniso_U_12
_atom_site_aniso_U_13
_atom_site_aniso_U_23
Cl 0.0654(3) 0.0434(2) 0.0324(2) 0.00636(18) 0.02091(17) 0.00811(15)
O1 0.0366(6) 0.0404(6) 0.0573(7) -0.0095(5) 0.0137(5) -0.0069(5)
O2 0.0390(6) 0.0460(6) 0.0239(5) 0.0070(5) 0.0036(4) 0.0075(4)
N 0.0379(6) 0.0224(5) 0.0225(5) -0.0016(5) 0.0063(5) 0.0016(4)
C1 0.0276(6) 0.0229(6) 0.0236(6) 0.0008(5) 0.0051(5) -0.0021(5)
C2 0.0360(7) 0.0247(7) 0.0334(7) -0.0006(6) 0.0056(6) -0.0018(6)
C3 0.0338(7) 0.0253(7) 0.0363(7) -0.0023(6) 0.0101(6) -0.0114(6)
C4 0.0323(8) 0.0374(8) 0.0324(7) -0.0023(6) -0.0022(6) -0.0071(6)
C5 0.0310(7) 0.0291(7) 0.0214(6) 0.0012(5) 0.0028(5) 0.0003(5)
C6 0.0283(7) 0.0259(7) 0.0220(6) 0.0014(5) 0.0062(5) -0.0003(5)
C7 0.0261(7) 0.0326(7) 0.0296(7) 0.0033(6) 0.0049(5) 0.0037(6)
C8 0.0362(7) 0.0289(7) 0.0246(6) 0.0072(6) 0.0069(6) 0.0034(5)
C9 0.0293(7) 0.0288(7) 0.0272(7) -0.0016(5) 0.0075(6) 0.0031(5)
C10 0.0605(11) 0.0265(7) 0.0378(8) -0.0089(7) 0.0091(8) -0.0032(7)
C11 0.0398(9) 0.0432(9) 0.0309(8) 0.0057(7) 0.0139(7) -0.0013(7)
C12 0.0511(10) 0.0405(9) 0.0368(8) 0.0142(8) 0.0147(7) 0.0003(7)
C13 0.0290(7) 0.0267(7) 0.0288(6) 0.0005(5) 0.0052(5) 0.0037(5)
C14 0.0354(8) 0.0388(8) 0.0449(9) 0.0087(6) 0.0033(7) -0.0058(7)
C15 0.0374(8) 0.0457(9) 0.0631(11) 0.0134(7) 0.0123(8) 0.0031(8)
C16 0.0272(7) 0.0607(11) 0.0496(9) 0.0029(7) 0.0010(7) 0.0112(8)
C17 0.0364(8) 0.0596(11) 0.0387(9) -0.0047(8) -0.0015(7) -0.0036(8)
C18 0.0330(7) 0.0400(8) 0.0333(7) 0.0004(6) 0.0035(6) -0.0027(6)

loop_
_atom_type_symbol
_atom_type_description
_atom_type_scat_dispersion_real
_atom_type_scat_dispersion_imag
_atom_type_scat_source
C C 0.0033 0.0016 'International Tables Vol C Tables 4.2.6.8 and 6.1.1.4'
H H 0.0000 0.0000 'International Tables Vol C Tables 4.2.6.8 and 6.1.1.4'
N N 0.0061 0.0033 'International Tables Vol C Tables 4.2.6.8 and 6.1.1.4'
O O 0.0106 0.0060 'International Tables Vol C Tables 4.2.6.8 and 6.1.1.4'
Cl Cl 0.1484 0.1585 'International Tables Vol C Tables 4.2.6.8 and 6.1.1.4'

loop_
_geom_angle_atom_site_label_1
_geom_angle_atom_site_label_2
_geom_angle_atom_site_label_3
_geom_angle
C5 O2 H2O 106.4(14)
C10 N C9 109.25(12)
C10 N C8 112.16(11)
C9 N C8 110.76(10)
C10 N H1N 106.3(11)
C9 N H1N 111.5(11)
C8 N H1N 106.7(11)
C13 C1 C2 110.17(11)
C13 C1 C6 113.33(11)
C2 C1 C6 112.52(11)
C13 C1 H1 105.5(8)
C2 C1 H1 107.5(8)
C6 C1 H1 107.3(8)
C3 C2 C1 116.31(11)
C3 C2 H21 102.6(10)
C1 C2 H21 109.5(10)
C3 C2 H22 107.8(11)
C1 C2 H22 110.5(11)
H21 C2 H22 109.7(14)
O1 C3 C2 121.56(13)
O1 C3 C4 122.09(13)
C2 C3 C4 116.13(12)
C3 C4 C5 114.82(11)
C3 C4 H41 112.2(10)
C5 C4 H41 108.4(10)
C3 C4 H42 109.1(11)
C5 C4 H42 107.0(11)
H41 C4 H42 104.7(14)
O2 C5 C7 108.97(11)
O2 C5 C4 108.69(11)
C7 C5 C4 110.16(12)
O2 C5 C6 106.32(11)
C7 C5 C6 110.35(10)
C4 C5 C6 112.21(11)
C9 C6 C11 106.02(11)
C9 C6 C5 108.05(10)
C11 C6 C5 110.42(11)
C9 C6 C1 110.44(10)
C11 C6 C1 111.35(11)
C5 C6 C1 110.42(11)
C8 C7 C5 113.37(11)
C8 C7 H71 109.8(9)
C5 C7 H71 106.9(9)
C8 C7 H72 108.5(9)
C5 C7 H72 112.6(9)
H71 C7 H72 105.3(13)
N C8 C7 107.63(10)
N C8 C12 111.13(12)
C7 C8 C12 112.17(13)
N C8 H8 103.8(8)
C7 C8 H8 110.4(9)
C12 C8 H8 111.4(8)
N C9 C6 115.08(11)
N C9 H91 108.0(9)
C6 C9 H91 110.2(8)
N C9 H92 103.5(9)
C6 C9 H92 109.9(10)
H91 C9 H92 109.9(13)
N C10 H101 105.1(10)
N C10 H102 107.8(12)
H101 C10 H102 110.8(16)
N C10 H103 108.9(11)
H101 C10 H103 111.0(15)
H102 C10 H103 112.9(16)
C6 C11 H111 111.3(10)
C6 C11 H112 111.1(11)
H111 C11 H112 105.6(15)
C6 C11 H113 110.4(11)
H111 C11 H113 110.2(15)
H112 C11 H113 108.1(15)
C8 C12 H121 109.1(11)
C8 C12 H122 109.1(11)
H121 C12 H122 108.0(16)
C8 C12 H123 110.6(13)
H121 C12 H123 111.2(17)
H122 C12 H123 108.8(17)
C18 C13 C14 117.53(13)
C18 C13 C1 120.14(12)
C14 C13 C1 122.32(12)
C15 C14 C13 120.89(15)
C15 C14 H14 120.9(11)
C13 C14 H14 118.2(11)
C16 C15 C14 120.63(16)
C16 C15 H15 119.1(12)
C14 C15 H15 120.3(12)
C17 C16 C15 119.28(15)
C17 C16 H16 123.8(11)
C15 C16 H16 116.9(11)
C16 C17 C18 120.50(16)
C16 C17 H17 119.9(13)
C18 C17 H17 119.6(13)
C17 C18 C13 121.17(15)
C17 C18 H18 119.8(10)
C13 C18 H18 119.0(10)

loop_
_geom_bond_atom_site_label_1
_geom_bond_atom_site_label_2
_geom_bond_distance
O1 C3 1.2150(17)
O2 C5 1.4323(16)
O2 H2O 0.82(2)
N C10 1.4902(18)
N C9 1.5035(17)
N C8 1.5144(18)
N H1N 0.901(18)
C1 C13 1.5246(19)
C1 C2 1.5405(18)
C1 C6 1.5709(17)
C1 H1 0.984(14)
C2 C3 1.493(2)
C2 H21 0.926(17)
C2 H22 0.980(19)
C3 C4 1.495(2)
C4 C5 1.530(2)
C4 H41 0.930(17)
C4 H42 0.97(2)
C5 C7 1.5299(19)
C5 C6 1.5512(19)
C6 C9 1.5336(18)
C6 C11 1.5370(19)
C7 C8 1.516(2)
C7 H71 0.968(16)
C7 H72 0.968(16)
C8 C12 1.518(2)
C8 H8 0.967(15)
C9 H91 0.967(16)
C9 H92 0.943(17)
C10 H101 0.982(18)
C10 H102 0.97(2)
C10 H103 0.965(19)
C11 H111 0.958(18)
C11 H112 0.96(2)
C11 H113 0.952(19)
C12 H121 0.99(2)
C12 H122 0.99(2)
C12 H123 0.93(2)
C13 C18 1.387(2)
C13 C14 1.394(2)
C14 C15 1.386(2)
C14 H14 0.979(19)
C15 C16 1.373(3)
C15 H15 0.97(2)
C16 C17 1.371(3)
C16 H16 0.932(19)
C17 C18 1.387(2)
C17 H17 0.94(2)
C18 H18 0.943(18)

loop_
_geom_hbond_atom_site_label_D
_geom_hbond_atom_site_label_H
_geom_hbond_atom_site_label_A
_geom_hbond_site_symmetry_A
_geom_hbond_distance_DH
_geom_hbond_distance_HA
_geom_hbond_distance_DA
_geom_hbond_angle_DHA
N H1N Cl 1 0.901(18) 2.219(18) 3.0921(13) 162.8(15)
O2 H2O O1 2 0.82(2) 2.09(2) 2.9055(17) 173.9(19)
